data_7701962
loop_
_publ_author_name
'Sampani, Stavroula I.'
'Zdorichenko, Victor'
'Danopoulou, Marianna'
'Leech, Matthew C.'
'Lam, Kevin'
'Abdul-Sada, Alaa'
'Cox, Brian'
'Tizzard, Graham J.'
'Coles, Simon J.'
'Tsipis, Athanassios'
'Kostakis, George E.'

_publ_section_title
;
 Shedding light on the use of Cu(ii)-salen complexes in the A<sup>3</sup>
 coupling reaction.
;
_journal_issue 2
_journal_name_full 'Dalton transactions (Cambridge, England : 2003)'
_journal_page_first 289
_journal_page_last 299
_journal_paper_doi 10.1039/c9dt04146j
_journal_volume 49
_journal_year 2020
_chemical_absolute_configuration ad
_chemical_formula_moiety 'C36 H52 Cu N2 O2'
_chemical_formula_sum 'C36 H52 Cu N2 O2'
_chemical_formula_weight 608.33
_space_group_crystal_system triclinic
_space_group_IT_number 1
_space_group_name_Hall 'P 1'
_space_group_name_H-M_alt 'P 1'
_atom_sites_solution_hydrogens geom
_atom_sites_solution_primary dual
_audit_creation_date 2019-04-15
_audit_creation_method
;
Olex2 1.2
(compiled 2018.05.29 svn.r3508 for OlexSys, GUI svn.r5506)
;
_audit_update_record
;
2019-09-17 deposited with the CCDC.	2019-11-15 downloaded from the CCDC.
;
_cell_angle_alpha 62.868(2)
_cell_angle_beta 73.374(2)
_cell_angle_gamma 78.798(2)
_cell_formula_units_Z 2
_cell_length_a 9.8853(2)
_cell_length_b 13.5954(3)
_cell_length_c 14.8780(2)
_cell_measurement_reflns_used 14823
_cell_measurement_temperature 100(2)
_cell_measurement_theta_max 69.9360
_cell_measurement_theta_min 4.6560
_cell_volume 1700.32(7)
_computing_cell_refinement 'CrysAlisPro 1.171.40.47a (Rigaku OD, 2019)'
_computing_data_collection 'CrysAlisPro 1.171.40.47a (Rigaku OD, 2019)'
_computing_data_reduction 'CrysAlisPro 1.171.40.47a (Rigaku OD, 2019)'
_computing_molecular_graphics 'Olex2 (Dolomanov et al., 2009)'
_computing_publication_material 'Olex2 (Dolomanov et al., 2009)'
_computing_structure_refinement 'ShelXL (Sheldrick, 2015)'
_computing_structure_solution 'ShelXT (Sheldrick, 2015)'
_diffrn_ambient_environment N~2~
_diffrn_ambient_temperature 100(2)
_diffrn_detector 'hybrid pixel detector'
_diffrn_detector_area_resol_mean 10
_diffrn_detector_dtime 0.000
_diffrn_detector_type 'Rigaku, HyPix 6000'
_diffrn_measured_fraction_theta_full 0.992
_diffrn_measured_fraction_theta_max 0.990
_diffrn_measurement_details
;
List of Runs (angles in degrees, time in seconds):

  # Type    Start    End  Width  t~exp~   \w     \q     \k     \f   Frames
#--------------------------------------------------------------------------
  1  \w    -84.00  94.00   0.50    1.00    --    5.00   0.00-180.00  356
  2  \w    -84.00  94.00   0.50    1.00    --    5.00  59.00 -30.00  356
  3  \w   -179.00  -1.00   0.50    3.00    --  -90.00  59.00 169.19  356
  4  \w   -179.00  -1.00   0.50    3.00    --  -90.00  58.00-123.64  356
  5  \w   -179.00  -1.00   0.50    3.00    --  -90.00  56.00 -38.12  356
  6  \w   -179.00  -1.00   0.50    3.00    --  -90.00  59.00  90.12  356
  7  \w   -179.00  -1.00   0.50    3.00    --  -90.00  39.00  30.00  356
  8  \w   -142.00 -17.00   0.50    3.00    --  -90.00  59.00  28.33  250
  9  \w   -179.00  -1.00   0.50    3.00    --  -90.00  55.00 110.46  356
 10  \w   -142.00 -17.00   0.50    3.00    --  -90.00  59.00  28.33  250
 11  \w   -137.00 -84.00   0.50    3.00    --  -90.00  49.00 -90.00  106
 12  \w    -42.00  -2.00   0.50    3.00    --  -90.00  49.00 -90.00   80
 13  \w   -179.00 -88.00   0.50    3.00    --  -90.00  10.00-120.00  182
 14  \w    -84.00  -2.00   0.50    3.00    --  -90.00  10.00-120.00  164
 15  \w    -88.00 -62.00   0.50    3.00    --  -90.00  59.00 169.19   52
 16  \w   -178.00-131.00   0.50    3.00    --  -90.00  58.00 -19.30   94
 17  \w   -177.00-152.00   0.50    3.00    --  -90.00  58.00-140.40   50
 18  \w    -55.00  -1.00   0.50    3.00    --  -90.00  58.00-140.40  108
 19  \w   -177.00  -3.00   0.50    3.00    --  -90.00  59.00-151.66  348
;
_diffrn_measurement_device 'four-circle diffractometer'
_diffrn_measurement_device_details 'Rigaku, AFC11 quarter \c goniometer'
_diffrn_measurement_device_type Dot_HyPix
_diffrn_measurement_method 'profile data from \w-scans'
_diffrn_measurement_specimen_support 'MiTeGen MicroLoop'
_diffrn_orient_matrix_type 'CrysAlisPro convention (1999,Acta A55,543-557)'
_diffrn_orient_matrix_UB_11 -0.0253185000
_diffrn_orient_matrix_UB_12 0.0007394000
_diffrn_orient_matrix_UB_13 0.1068268000
_diffrn_orient_matrix_UB_21 0.0101182000
_diffrn_orient_matrix_UB_22 -0.1276745000
_diffrn_orient_matrix_UB_23 0.0516766000
_diffrn_orient_matrix_UB_31 0.1607279000
_diffrn_orient_matrix_UB_32 -0.0016223000
_diffrn_orient_matrix_UB_33 -0.0138019000
_diffrn_radiation_collimation 'Varimax focusing mirrors'
_diffrn_radiation_monochromator mirror
_diffrn_radiation_probe x-ray
_diffrn_radiation_type CuK\a
_diffrn_radiation_wavelength 1.54184
_diffrn_reflns_av_unetI/netI 0.0240
_diffrn_reflns_Laue_measured_fraction_full 0.992
_diffrn_reflns_Laue_measured_fraction_max 0.990
_diffrn_reflns_limit_h_max 11
_diffrn_reflns_limit_h_min -11
_diffrn_reflns_limit_k_max 16
_diffrn_reflns_limit_k_min -16
_diffrn_reflns_limit_l_max 17
_diffrn_reflns_limit_l_min -17
_diffrn_reflns_number 19916
_diffrn_reflns_point_group_measured_fraction_full 0.858
_diffrn_reflns_point_group_measured_fraction_max 0.853
_diffrn_reflns_theta_full 67.684
_diffrn_reflns_theta_max 68.251
_diffrn_reflns_theta_min 3.427
_diffrn_source 'Rotating anode'
_diffrn_source_current 30.0
_diffrn_source_power 1.2
_diffrn_source_target Cu
_diffrn_source_type 'Rigaku 007 HF'
_diffrn_source_voltage 40.0
_exptl_absorpt_coefficient_mu 1.140
_exptl_absorpt_correction_T_max 1.00000
_exptl_absorpt_correction_T_min 0.55346
_exptl_absorpt_correction_type multi-scan
_exptl_absorpt_process_details
;
CrysAlisPro 1.171.40.47a (Rigaku Oxford Diffraction, 2019)
Empirical absorption correction using spherical harmonics,
 implemented in SCALE3 ABSPACK scaling algorithm.
;
_exptl_crystal_colour 'light yellow'
_exptl_crystal_colour_modifier light
_exptl_crystal_colour_primary yellow
_exptl_crystal_density_diffrn 1.188
_exptl_crystal_description Rod
_exptl_crystal_F_000 654
_exptl_crystal_recrystallization_method 'as supplied'
_exptl_crystal_size_max 0.24
_exptl_crystal_size_mid 0.03
_exptl_crystal_size_min 0.03
_refine_diff_density_max 0.603
_refine_diff_density_min -0.786
_refine_diff_density_rms 0.065
_refine_ls_abs_structure_details
;
 Classical Flack method preferred over Parsons because s.u. lower.
;
_refine_ls_abs_structure_Flack 0.030(12)
_refine_ls_extinction_method none
_refine_ls_goodness_of_fit_ref 1.008
_refine_ls_hydrogen_treatment constr
_refine_ls_matrix_type full
_refine_ls_number_parameters 764
_refine_ls_number_reflns 19916
_refine_ls_number_restraints 3
_refine_ls_restrained_S_all 1.008
_refine_ls_R_factor_all 0.0687
_refine_ls_R_factor_gt 0.0645
_refine_ls_shift/su_max 0.000
_refine_ls_shift/su_mean 0.000
_refine_ls_structure_factor_coef Fsqd
_refine_ls_weighting_details 'w=1/[\s^2^(Fo^2^)+(0.1427P)^2^] where P=(Fo^2^+2Fc^2^)/3'
_refine_ls_weighting_scheme calc
_refine_ls_wR_factor_gt 0.1669
_refine_ls_wR_factor_ref 0.1711
_reflns_Friedel_coverage 0.725
_reflns_Friedel_fraction_full 0.723
_reflns_Friedel_fraction_max 0.717
_reflns_number_gt 17893
_reflns_number_total 19916
_reflns_threshold_expression 'I > 2\s(I)'
_cod_data_source_file c9dt04146j2.cif
_cod_data_source_block 2019ncs0339z_twin1_hklf4
_cod_depositor_comments 'Adding full bibliography for 7701961--7701962.cif.'
_cod_database_code 7701962
_shelx_shelxl_version_number 2018/3
_chemical_oxdiff_formula 'C71 H103 Cu2 N4 O4 '
_chemical_oxdiff_usercomment SS779-MD065
_shelx_space_group_comment
;
The symmetry employed for this shelxl refinement is uniquely defined
by the following loop, which should always be used as a source of
symmetry information in preference to the above space-group names.
They are only intended as comments.
;
_shelx_estimated_absorpt_t_max 0.967
_shelx_estimated_absorpt_t_min 0.771
_olex2_refinement_description
;
1. Twinned data refinement
 Scales: 0.8241(7)
 0.1759(7)
2. Fixed Uiso
 At 1.2 times of:
  All C(H) groups, All C(H,H) groups
 At 1.5 times of:
  All C(H,H,H) groups
3.a Ternary CH refined with riding coordinates:
 C1(H1), C6(H6), C101(H101), C106(H106)
3.b Secondary CH2 refined with riding coordinates:
 C2(H2A,H2B), C3(H3A,H3B), C4(H4A,H4B), C5(H5A,H5B), C102(H10A,H10B),
 C103(H10C,H10D), C104(H10E,H10F), C105(H10G,H10H)
3.c Aromatic/amide H refined with riding coordinates:
 C7(H7), C9(H9), C11(H11), C22(H22), C24(H24), C26(H26), C107(H107),
 C109(H109), C111(H111), C122(H122), C124(H124), C126(H126)
3.d Idealised Me refined as rotating group:
 C15(H15A,H15B,H15C), C16(H16A,H16B,H16C), C17(H17A,H17B,H17C), C19(H19A,H19B,
 H19C), C20(H20A,H20B,H20C), C21(H21A,H21B,H21C), C30(H30A,H30B,H30C), C31(H31A,
 H31B,H31C), C32(H32A,H32B,H32C), C34(H34A,H34B,H34C), C35(H35A,H35B,H35C),
 C36(H36A,H36B,H36C), C115(H11A,H11B,H11C), C116(H11D,H11E,H11F), C117(H11G,
 H11H,H11I), C119(H11J,H11K,H11L), C120(H12A,H12B,H12C), C121(H12D,H12E,H12F),
 C130(H13A,H13B,H13C), C131(H13D,H13E,H13F), C132(H13G,H13H,H13I), C134(H13J,
 H13K,H13L), C135(H13M,H13N,H13O), C136(H13P,H13Q,H13R)
;
_olex2_date_sample_data_collection 2019-04-10
_olex2_date_sample_submission 2019-04-10
_olex2_diffrn_ambient_temperature_device 'Oxford Cryosystems'
_olex2_exptl_crystal_mounting_method 'The crystal was mounted on a MITIGEN holder in perfluoroether oil'
_olex2_submission_original_sample_id SS779-MD065
_olex2_submission_special_instructions 'No special instructions were received'
_oxdiff_exptl_absorpt_empirical_details
;
Empirical correction (ABSPACK) includes:
- Absorption correction using spherical harmonics
- Frame scaling
;
_oxdiff_exptl_absorpt_empirical_full_max 2.245
_oxdiff_exptl_absorpt_empirical_full_min 0.597
_oxdiff_twin_integration_method simultaneous
_oxdiff_twin_items 2
_twin_special_details
;
Component 2 rotated by 179.9832\% 
 around [0.00 0.89 0.45] (reciprocal) or [-0.28 0.96 0.05] (direct)
;

loop_
_space_group_symop_operation_xyz
'x, y, z'

loop_
_atom_site_label
_atom_site_type_symbol
_atom_site_fract_x
_atom_site_fract_y
_atom_site_fract_z
_atom_site_U_iso_or_equiv
_atom_site_adp_type
_atom_site_occupancy
_atom_site_site_symmetry_order
_atom_site_calc_flag
_atom_site_refinement_flags_posn
Cu1 Cu 0.73538(7) 0.53316(5) 0.50849(5) 0.0233(2) Uani 1 1 d .
O1 O 0.7903(5) 0.6809(4) 0.4309(3) 0.0264(10) Uani 1 1 d .
O2 O 0.6176(6) 0.5682(4) 0.6181(4) 0.0281(10) Uani 1 1 d .
N1 N 0.8754(7) 0.4799(4) 0.4160(4) 0.0257(12) Uani 1 1 d .
N2 N 0.6635(6) 0.3887(4) 0.5678(4) 0.0246(11) Uani 1 1 d .
C1 C 0.8418(7) 0.3761(5) 0.4222(4) 0.0253(12) Uani 1 1 d .
H1 H 0.774663 0.396200 0.376297 0.030 Uiso 1 1 calc R
C2 C 0.9653(8) 0.3042(6) 0.3888(6) 0.0314(15) Uani 1 1 d .
H2A H 1.034007 0.281800 0.433079 0.038 Uiso 1 1 calc R
H2B H 1.014363 0.347145 0.316106 0.038 Uiso 1 1 calc R
C3 C 0.9110(8) 0.2012(6) 0.3984(5) 0.0361(15) Uani 1 1 d .
H3A H 0.992733 0.151748 0.383032 0.043 Uiso 1 1 calc R
H3B H 0.853672 0.223682 0.346495 0.043 Uiso 1 1 calc R
C4 C 0.8207(8) 0.1372(5) 0.5071(6) 0.0380(15) Uani 1 1 d .
H4A H 0.780024 0.076016 0.507399 0.046 Uiso 1 1 calc R
H4B H 0.882040 0.104106 0.557606 0.046 Uiso 1 1 calc R
C5 C 0.7006(8) 0.2114(6) 0.5412(5) 0.0306(15) Uani 1 1 d .
H5A H 0.632159 0.237666 0.496216 0.037 Uiso 1 1 calc R
H5B H 0.650007 0.168841 0.613510 0.037 Uiso 1 1 calc R
C6 C 0.7621(6) 0.3100(5) 0.5334(4) 0.0249(11) Uani 1 1 d .
H6 H 0.833484 0.279456 0.577323 0.030 Uiso 1 1 calc R
C7 C 0.9876(8) 0.5297(6) 0.3546(5) 0.0268(15) Uani 1 1 d .
H7 H 1.060305 0.488610 0.325531 0.032 Uiso 1 1 calc R
C8 C 1.0118(8) 0.6421(6) 0.3267(5) 0.0254(14) Uani 1 1 d .
C9 C 1.1362(8) 0.6831(6) 0.2529(5) 0.0266(15) Uani 1 1 d .
H9 H 1.206096 0.632374 0.234825 0.032 Uiso 1 1 calc R
C10 C 1.1612(8) 0.7923(6) 0.2061(5) 0.0269(14) Uani 1 1 d .
C11 C 1.0536(8) 0.8654(5) 0.2336(5) 0.0264(14) Uani 1 1 d .
H11 H 1.069302 0.941982 0.201279 0.032 Uiso 1 1 calc R
C12 C 0.9254(8) 0.8322(5) 0.3055(5) 0.0256(13) Uani 1 1 d .
C13 C 0.9042(8) 0.7150(6) 0.3588(5) 0.0257(14) Uani 1 1 d .
C14 C 1.2927(9) 0.8410(6) 0.1211(5) 0.0303(15) Uani 1 1 d .
C15 C 1.3878(9) 0.7514(6) 0.0915(6) 0.0362(16) Uani 1 1 d .
H15A H 1.471340 0.784400 0.037841 0.054 Uiso 1 1 calc GR
H15B H 1.334838 0.720569 0.064928 0.054 Uiso 1 1 calc GR
H15C H 1.417773 0.692217 0.152806 0.054 Uiso 1 1 calc GR
C16 C 1.3767(9) 0.8914(7) 0.1585(6) 0.0389(17) Uani 1 1 d .
H16A H 1.318124 0.951406 0.173558 0.058 Uiso 1 1 calc GR
H16B H 1.461504 0.920986 0.104541 0.058 Uiso 1 1 calc GR
H16C H 1.404747 0.834306 0.221554 0.058 Uiso 1 1 calc GR
C17 C 1.2461(9) 0.9311(6) 0.0223(6) 0.0398(17) Uani 1 1 d .
H17A H 1.184605 0.989403 0.038630 0.060 Uiso 1 1 calc GR
H17B H 1.194369 0.897766 -0.002802 0.060 Uiso 1 1 calc GR
H17C H 1.329927 0.963308 -0.031542 0.060 Uiso 1 1 calc GR
C18 C 0.8056(8) 0.9177(5) 0.3214(5) 0.0280(14) Uani 1 1 d .
C19 C 0.8501(9) 1.0372(6) 0.2538(6) 0.0352(16) Uani 1 1 d .
H19A H 0.772102 1.089507 0.266223 0.053 Uiso 1 1 calc GR
H19B H 0.873195 1.051592 0.180502 0.053 Uiso 1 1 calc GR
H19C H 0.933396 1.046347 0.271778 0.053 Uiso 1 1 calc GR
C20 C 0.7594(9) 0.9023(6) 0.4345(5) 0.0353(16) Uani 1 1 d .
H20A H 0.683512 0.958739 0.440463 0.053 Uiso 1 1 calc GR
H20B H 0.840231 0.909782 0.456055 0.053 Uiso 1 1 calc GR
H20C H 0.724908 0.828416 0.479109 0.053 Uiso 1 1 calc GR
C21 C 0.6783(9) 0.9065(6) 0.2879(6) 0.0339(15) Uani 1 1 d .
H21A H 0.640290 0.834329 0.334854 0.051 Uiso 1 1 calc GR
H21B H 0.708520 0.912463 0.216985 0.051 Uiso 1 1 calc GR
H21C H 0.604869 0.965670 0.290480 0.051 Uiso 1 1 calc GR
C22 C 0.5432(8) 0.3634(6) 0.6317(5) 0.0274(15) Uani 1 1 d .
H22 H 0.505757 0.299129 0.641371 0.033 Uiso 1 1 calc R
C23 C 0.4606(8) 0.4228(6) 0.6896(5) 0.0258(14) Uani 1 1 d .
C24 C 0.3374(8) 0.3743(6) 0.7639(5) 0.0272(14) Uani 1 1 d .
H24 H 0.304701 0.313853 0.762507 0.033 Uiso 1 1 calc R
C25 C 0.2646(8) 0.4105(5) 0.8365(5) 0.0274(14) Uani 1 1 d .
C26 C 0.3170(8) 0.4991(6) 0.8374(5) 0.0296(14) Uani 1 1 d .
H26 H 0.266995 0.524705 0.888493 0.036 Uiso 1 1 calc R
C27 C 0.4374(8) 0.5517(5) 0.7683(5) 0.0272(14) Uani 1 1 d .
C28 C 0.5096(8) 0.5162(6) 0.6881(5) 0.0248(13) Uani 1 1 d .
C29 C 0.1345(8) 0.3551(6) 0.9214(5) 0.0301(15) Uani 1 1 d .
C30 C 0.1607(9) 0.3215(7) 1.0300(5) 0.0363(16) Uani 1 1 d .
H30A H 0.183052 0.386698 1.033419 0.054 Uiso 1 1 calc GR
H30B H 0.240089 0.264903 1.042044 0.054 Uiso 1 1 calc GR
H30C H 0.075392 0.291648 1.083275 0.054 Uiso 1 1 calc GR
C31 C 0.1076(9) 0.2491(7) 0.9186(6) 0.0374(16) Uani 1 1 d .
H31A H 0.192183 0.197400 0.926738 0.056 Uiso 1 1 calc GR
H31B H 0.085963 0.267825 0.852038 0.056 Uiso 1 1 calc GR
H31C H 0.027376 0.214490 0.975154 0.056 Uiso 1 1 calc GR
C32 C 0.0030(8) 0.4365(6) 0.9058(5) 0.0350(15) Uani 1 1 d .
H32A H -0.077936 0.403255 0.962297 0.053 Uiso 1 1 calc GR
H32B H -0.017447 0.453145 0.839414 0.053 Uiso 1 1 calc GR
H32C H 0.020352 0.505089 0.905737 0.053 Uiso 1 1 calc GR
C33 C 0.5003(8) 0.6372(6) 0.7830(5) 0.0298(15) Uani 1 1 d .
C34 C 0.5133(9) 0.7488(6) 0.6862(6) 0.0360(16) Uani 1 1 d .
H34A H 0.418676 0.781995 0.675418 0.054 Uiso 1 1 calc GR
H34B H 0.568616 0.736676 0.625481 0.054 Uiso 1 1 calc GR
H34C H 0.560954 0.798812 0.696068 0.054 Uiso 1 1 calc GR
C35 C 0.4088(9) 0.6603(7) 0.8754(6) 0.0413(18) Uani 1 1 d .
H35A H 0.314186 0.690943 0.862758 0.062 Uiso 1 1 calc GR
H35B H 0.453062 0.713697 0.883139 0.062 Uiso 1 1 calc GR
H35C H 0.400861 0.591088 0.938893 0.062 Uiso 1 1 calc GR
C36 C 0.6469(9) 0.5915(7) 0.8054(6) 0.0375(16) Uani 1 1 d .
H36A H 0.685776 0.643950 0.817919 0.056 Uiso 1 1 calc GR
H36B H 0.709707 0.580881 0.745715 0.056 Uiso 1 1 calc GR
H36C H 0.639327 0.520255 0.866827 0.056 Uiso 1 1 calc GR
Cu10 Cu 1.26544(7) 0.46022(5) 0.49414(5) 0.0234(2) Uani 1 1 d .
O101 O 1.1962(6) 0.3178(4) 0.5645(4) 0.0297(11) Uani 1 1 d .
O102 O 1.3978(6) 0.4217(4) 0.3938(4) 0.0287(11) Uani 1 1 d .
N101 N 1.1045(6) 0.5275(4) 0.5599(4) 0.0223(11) Uani 1 1 d .
N102 N 1.3587(6) 0.5883(4) 0.4613(4) 0.0218(10) Uani 1 1 d .
C101 C 1.1233(7) 0.6453(4) 0.5280(4) 0.0255(12) Uani 1 1 d .
H101 H 1.109645 0.688028 0.455509 0.031 Uiso 1 1 calc R
C102 C 1.0220(8) 0.7004(6) 0.5941(5) 0.0296(14) Uani 1 1 d .
H10A H 1.026646 0.656717 0.667790 0.035 Uiso 1 1 calc R
H10B H 0.923638 0.703449 0.588759 0.035 Uiso 1 1 calc R
C103 C 1.0648(8) 0.8186(5) 0.5553(6) 0.0366(15) Uani 1 1 d .
H10C H 1.052122 0.863646 0.483632 0.044 Uiso 1 1 calc R
H10D H 1.002489 0.853452 0.599732 0.044 Uiso 1 1 calc R
C104 C 1.2175(8) 0.8170(6) 0.5574(6) 0.0393(15) Uani 1 1 d .
H10E H 1.229312 0.774273 0.629564 0.047 Uiso 1 1 calc R
H10F H 1.241740 0.893766 0.533023 0.047 Uiso 1 1 calc R
C105 C 1.3187(8) 0.7648(5) 0.4884(5) 0.0298(14) Uani 1 1 d .
H10G H 1.312769 0.810266 0.415216 0.036 Uiso 1 1 calc R
H10H H 1.417339 0.761843 0.493265 0.036 Uiso 1 1 calc R
C106 C 1.2776(7) 0.6481(5) 0.5243(4) 0.0257(12) Uani 1 1 d .
H106 H 1.291963 0.603397 0.596404 0.031 Uiso 1 1 calc R
C107 C 0.9941(7) 0.4779(5) 0.6259(5) 0.0230(13) Uani 1 1 d .
H107 H 0.917818 0.521817 0.648623 0.028 Uiso 1 1 calc R
C108 C 0.9787(8) 0.3609(6) 0.6675(5) 0.0254(14) Uani 1 1 d .
C109 C 0.8547(8) 0.3216(6) 0.7484(5) 0.0239(14) Uani 1 1 d .
H109 H 0.785454 0.373171 0.765556 0.029 Uiso 1 1 calc R
C110 C 0.8347(8) 0.2100(6) 0.8015(5) 0.0271(14) Uani 1 1 d .
C111 C 0.9399(8) 0.1382(6) 0.7729(5) 0.0307(15) Uani 1 1 d .
H111 H 0.925534 0.061300 0.808593 0.037 Uiso 1 1 calc R
C112 C 1.0634(8) 0.1689(6) 0.6972(5) 0.0282(14) Uani 1 1 d .
C113 C 1.0810(8) 0.2858(5) 0.6401(5) 0.0255(14) Uani 1 1 d .
C114 C 0.7075(8) 0.1632(6) 0.8922(5) 0.0299(15) Uani 1 1 d .
C115 C 0.6101(9) 0.2529(6) 0.9185(5) 0.0346(16) Uani 1 1 d .
H11A H 0.664545 0.293613 0.934430 0.052 Uiso 1 1 calc GR
H11B H 0.533782 0.218432 0.978791 0.052 Uiso 1 1 calc GR
H11C H 0.569504 0.304221 0.859126 0.052 Uiso 1 1 calc GR
C116 C 0.7626(9) 0.0817(6) 0.9888(5) 0.0368(16) Uani 1 1 d .
H11D H 0.829716 0.025352 0.972981 0.055 Uiso 1 1 calc GR
H11E H 0.683033 0.045806 1.045304 0.055 Uiso 1 1 calc GR
H11F H 0.810341 0.121905 1.009894 0.055 Uiso 1 1 calc GR
C117 C 0.6192(9) 0.1016(6) 0.8657(5) 0.0385(17) Uani 1 1 d .
H11G H 0.581710 0.153887 0.805120 0.058 Uiso 1 1 calc GR
H11H H 0.540511 0.069518 0.924956 0.058 Uiso 1 1 calc GR
H11I H 0.679514 0.042282 0.850374 0.058 Uiso 1 1 calc GR
C118 C 1.1802(8) 0.0834(5) 0.6781(5) 0.0306(15) Uani 1 1 d .
C119 C 1.1403(9) -0.0359(6) 0.7475(6) 0.0368(16) Uani 1 1 d .
H11J H 1.121930 -0.049598 0.820409 0.055 Uiso 1 1 calc GR
H11K H 1.218445 -0.087260 0.733270 0.055 Uiso 1 1 calc GR
H11L H 1.055128 -0.047241 0.733285 0.055 Uiso 1 1 calc GR
C120 C 1.3151(9) 0.0966(6) 0.7017(6) 0.0376(16) Uani 1 1 d .
H12A H 1.346581 0.171076 0.655266 0.056 Uiso 1 1 calc GR
H12B H 1.389506 0.041228 0.691021 0.056 Uiso 1 1 calc GR
H12C H 1.295328 0.085975 0.773807 0.056 Uiso 1 1 calc GR
C121 C 1.2141(8) 0.0987(6) 0.5640(6) 0.0320(15) Uani 1 1 d .
H12D H 1.131847 0.082231 0.550354 0.048 Uiso 1 1 calc GR
H12E H 1.295546 0.048212 0.552758 0.048 Uiso 1 1 calc GR
H12F H 1.236415 0.175406 0.516979 0.048 Uiso 1 1 calc GR
C122 C 1.4744(7) 0.6205(5) 0.3923(5) 0.0229(13) Uani 1 1 d .
H122 H 1.513971 0.681679 0.387269 0.028 Uiso 1 1 calc R
C123 C 1.5485(8) 0.5715(6) 0.3222(5) 0.0258(14) Uani 1 1 d .
C124 C 1.6630(8) 0.6284(6) 0.2441(5) 0.0249(14) Uani 1 1 d .
H124 H 1.693531 0.688972 0.246665 0.030 Uiso 1 1 calc R
C125 C 1.7319(8) 0.5988(5) 0.1642(5) 0.0274(14) Uani 1 1 d .
C126 C 1.6838(8) 0.5061(6) 0.1663(5) 0.0280(14) Uani 1 1 d .
H126 H 1.732217 0.482702 0.113443 0.034 Uiso 1 1 calc R
C127 C 1.5722(8) 0.4473(5) 0.2389(5) 0.0270(14) Uani 1 1 d .
C128 C 1.5038(8) 0.4786(6) 0.3220(5) 0.0251(14) Uani 1 1 d .
C129 C 1.8535(8) 0.6620(6) 0.0751(5) 0.0290(14) Uani 1 1 d .
C130 C 1.8158(8) 0.6940(6) -0.0292(5) 0.0344(15) Uani 1 1 d .
H13A H 1.810557 0.626566 -0.036082 0.052 Uiso 1 1 calc GR
H13B H 1.888961 0.738408 -0.086341 0.052 Uiso 1 1 calc GR
H13C H 1.724140 0.737170 -0.031205 0.052 Uiso 1 1 calc GR
C131 C 1.9905(9) 0.5869(6) 0.0809(5) 0.0356(16) Uani 1 1 d .
H13D H 2.017843 0.569286 0.145272 0.053 Uiso 1 1 calc GR
H13E H 2.065765 0.625004 0.021405 0.053 Uiso 1 1 calc GR
H13F H 1.975855 0.518230 0.079844 0.053 Uiso 1 1 calc GR
C132 C 1.8744(9) 0.7677(6) 0.0794(5) 0.0345(16) Uani 1 1 d .
H13G H 1.785756 0.814954 0.076963 0.052 Uiso 1 1 calc GR
H13H H 1.948882 0.807392 0.020083 0.052 Uiso 1 1 calc GR
H13I H 1.902082 0.748755 0.143946 0.052 Uiso 1 1 calc GR
C133 C 1.5172(8) 0.3540(6) 0.2299(5) 0.0291(14) Uani 1 1 d .
C134 C 1.3643(9) 0.3896(6) 0.2154(6) 0.0381(16) Uani 1 1 d .
H13J H 1.330528 0.334672 0.203044 0.057 Uiso 1 1 calc GR
H13K H 1.361906 0.461983 0.155948 0.057 Uiso 1 1 calc GR
H13L H 1.303078 0.394831 0.278055 0.057 Uiso 1 1 calc GR
C135 C 1.5199(8) 0.2439(5) 0.3267(5) 0.0299(14) Uani 1 1 d .
H13M H 1.617875 0.219075 0.333455 0.045 Uiso 1 1 calc GR
H13N H 1.478950 0.187961 0.320180 0.045 Uiso 1 1 calc GR
H13O H 1.464455 0.254334 0.388258 0.045 Uiso 1 1 calc GR
C136 C 1.6055(9) 0.3341(6) 0.1357(5) 0.0379(18) Uani 1 1 d .
H13P H 1.705034 0.317116 0.140099 0.057 Uiso 1 1 calc GR
H13Q H 1.596789 0.400837 0.072056 0.057 Uiso 1 1 calc GR
H13R H 1.571050 0.271712 0.134902 0.057 Uiso 1 1 calc GR

loop_
_atom_site_aniso_label
_atom_site_aniso_U_11
_atom_site_aniso_U_22
_atom_site_aniso_U_33
_atom_site_aniso_U_23
_atom_site_aniso_U_13
_atom_site_aniso_U_12
Cu1 0.0284(5) 0.0219(4) 0.0187(4) -0.0100(3) -0.0015(4) -0.0025(3)
O1 0.027(3) 0.025(2) 0.023(2) -0.0109(18) 0.0017(19) -0.0034(19)
O2 0.033(3) 0.030(2) 0.024(2) -0.0145(19) -0.001(2) -0.005(2)
N1 0.037(3) 0.023(3) 0.018(2) -0.010(2) -0.007(2) 0.000(2)
N2 0.028(3) 0.024(3) 0.019(2) -0.008(2) -0.005(2) 0.001(2)
C1 0.031(3) 0.025(3) 0.020(3) -0.011(2) -0.004(2) -0.004(2)
C2 0.033(4) 0.030(3) 0.032(3) -0.018(3) -0.002(3) -0.002(3)
C3 0.039(4) 0.034(3) 0.039(4) -0.024(3) 0.001(3) -0.005(3)
C4 0.039(4) 0.031(3) 0.046(4) -0.024(3) 0.001(3) -0.006(3)
C5 0.033(4) 0.029(3) 0.030(3) -0.015(3) -0.002(3) -0.007(3)
C6 0.028(3) 0.025(3) 0.021(3) -0.011(2) -0.003(2) -0.001(2)
C7 0.034(4) 0.028(3) 0.019(3) -0.010(2) -0.008(3) -0.001(3)
C8 0.032(4) 0.025(3) 0.018(3) -0.007(2) -0.006(3) -0.003(3)
C9 0.029(4) 0.028(3) 0.024(3) -0.013(3) -0.008(3) 0.002(3)
C10 0.029(4) 0.030(3) 0.019(3) -0.007(3) -0.003(3) -0.009(3)
C11 0.033(4) 0.022(3) 0.023(3) -0.009(2) -0.004(3) -0.002(3)
C12 0.031(4) 0.023(3) 0.021(3) -0.009(2) -0.003(3) -0.005(3)
C13 0.029(4) 0.027(3) 0.024(3) -0.014(3) -0.006(3) 0.000(3)
C14 0.035(4) 0.029(3) 0.022(3) -0.008(3) -0.004(3) -0.001(3)
C15 0.035(4) 0.041(4) 0.028(3) -0.014(3) 0.001(3) -0.005(3)
C16 0.035(4) 0.045(4) 0.033(3) -0.015(3) 0.003(3) -0.016(3)
C17 0.038(4) 0.038(4) 0.027(3) -0.003(3) -0.002(3) -0.005(3)
C18 0.034(4) 0.021(3) 0.026(3) -0.010(2) -0.001(3) -0.001(3)
C19 0.042(4) 0.021(3) 0.038(4) -0.011(3) -0.006(3) -0.003(3)
C20 0.046(5) 0.030(3) 0.029(3) -0.015(3) -0.006(3) 0.001(3)
C21 0.037(4) 0.027(3) 0.037(3) -0.011(3) -0.012(3) -0.001(3)
C22 0.033(4) 0.024(3) 0.027(3) -0.011(3) -0.010(3) 0.000(3)
C23 0.031(4) 0.027(3) 0.014(3) -0.006(2) -0.002(3) -0.001(3)
C24 0.028(4) 0.025(3) 0.025(3) -0.008(3) -0.005(3) -0.004(3)
C25 0.029(4) 0.029(3) 0.020(3) -0.009(2) -0.002(3) -0.001(3)
C26 0.033(4) 0.032(3) 0.024(3) -0.013(3) -0.004(3) -0.001(3)
C27 0.030(4) 0.029(3) 0.021(3) -0.011(3) -0.004(3) -0.001(3)
C28 0.028(4) 0.024(3) 0.024(3) -0.012(2) -0.007(3) 0.000(3)
C29 0.031(4) 0.033(3) 0.024(3) -0.011(3) -0.003(3) -0.005(3)
C30 0.037(4) 0.045(4) 0.022(3) -0.012(3) -0.002(3) -0.006(3)
C31 0.037(4) 0.038(4) 0.035(3) -0.015(3) -0.002(3) -0.008(3)
C32 0.029(4) 0.044(4) 0.030(3) -0.018(3) 0.001(3) -0.004(3)
C33 0.036(4) 0.029(3) 0.026(3) -0.016(3) 0.000(3) -0.006(3)
C34 0.043(4) 0.034(3) 0.032(3) -0.018(3) -0.003(3) -0.006(3)
C35 0.047(5) 0.050(4) 0.037(4) -0.031(3) 0.005(3) -0.013(4)
C36 0.039(4) 0.044(4) 0.037(4) -0.023(3) -0.009(3) -0.003(3)
Cu10 0.0277(5) 0.0206(4) 0.0209(4) -0.0104(3) -0.0005(3) -0.0033(4)
O101 0.034(3) 0.022(2) 0.029(2) -0.0112(19) 0.001(2) -0.002(2)
O102 0.034(3) 0.026(2) 0.026(2) -0.0134(19) 0.002(2) -0.009(2)
N101 0.029(3) 0.020(2) 0.019(2) -0.0095(19) -0.005(2) -0.001(2)
N102 0.028(3) 0.019(2) 0.019(2) -0.0089(18) -0.004(2) -0.0047(19)
C101 0.035(4) 0.018(3) 0.021(3) -0.008(2) -0.005(2) -0.002(2)
C102 0.029(4) 0.027(3) 0.033(3) -0.016(3) -0.001(3) -0.001(3)
C103 0.040(4) 0.025(3) 0.044(4) -0.019(3) -0.003(3) 0.001(3)
C104 0.042(4) 0.037(3) 0.048(4) -0.029(3) 0.000(3) -0.010(3)
C105 0.037(4) 0.025(3) 0.031(3) -0.016(3) -0.006(3) -0.004(3)
C106 0.034(3) 0.025(3) 0.019(2) -0.012(2) -0.003(2) -0.002(2)
C107 0.024(3) 0.024(3) 0.020(3) -0.010(2) -0.003(2) 0.000(2)
C108 0.031(4) 0.025(3) 0.020(3) -0.010(2) -0.003(3) -0.003(3)
C109 0.025(4) 0.025(3) 0.018(3) -0.010(2) 0.001(3) -0.003(3)
C110 0.032(4) 0.029(3) 0.018(3) -0.008(2) -0.005(3) -0.004(3)
C111 0.040(4) 0.023(3) 0.027(3) -0.005(3) -0.009(3) -0.009(3)
C112 0.035(4) 0.027(3) 0.025(3) -0.012(3) -0.009(3) -0.002(3)
C113 0.029(4) 0.025(3) 0.020(3) -0.008(2) -0.002(3) -0.007(3)
C114 0.034(4) 0.032(3) 0.020(3) -0.007(2) -0.002(3) -0.012(3)
C115 0.033(4) 0.039(4) 0.022(3) -0.009(3) 0.002(3) -0.006(3)
C116 0.039(4) 0.036(4) 0.024(3) -0.003(3) -0.005(3) -0.006(3)
C117 0.042(4) 0.041(4) 0.027(3) -0.010(3) 0.002(3) -0.017(3)
C118 0.035(4) 0.023(3) 0.032(3) -0.010(3) -0.009(3) -0.002(3)
C119 0.041(4) 0.025(3) 0.038(4) -0.012(3) -0.004(3) -0.002(3)
C120 0.039(4) 0.034(4) 0.043(4) -0.020(3) -0.010(3) 0.001(3)
C121 0.035(4) 0.025(3) 0.036(3) -0.017(3) -0.003(3) 0.000(3)
C122 0.026(3) 0.021(3) 0.022(3) -0.009(2) -0.004(2) -0.005(2)
C123 0.030(4) 0.024(3) 0.025(3) -0.010(3) -0.008(3) -0.003(3)
C124 0.029(4) 0.023(3) 0.024(3) -0.013(2) -0.004(3) -0.001(3)
C125 0.033(4) 0.025(3) 0.022(3) -0.008(2) -0.005(3) -0.003(3)
C126 0.032(4) 0.031(3) 0.022(3) -0.014(3) -0.003(3) -0.001(3)
C127 0.032(4) 0.025(3) 0.023(3) -0.010(2) -0.005(3) -0.001(3)
C128 0.027(4) 0.027(3) 0.019(3) -0.009(2) -0.002(3) -0.003(3)
C129 0.031(4) 0.031(3) 0.019(3) -0.009(2) 0.000(3) -0.004(3)
C130 0.036(4) 0.041(4) 0.023(3) -0.012(3) -0.001(3) -0.008(3)
C131 0.036(4) 0.043(4) 0.029(3) -0.018(3) -0.002(3) -0.005(3)
C132 0.037(4) 0.034(4) 0.025(3) -0.009(3) 0.005(3) -0.013(3)
C133 0.032(4) 0.033(3) 0.025(3) -0.016(3) -0.002(3) -0.003(3)
C134 0.042(4) 0.038(4) 0.040(4) -0.021(3) -0.011(3) -0.006(3)
C135 0.038(4) 0.024(3) 0.030(3) -0.016(3) -0.002(3) -0.004(3)
C136 0.052(5) 0.038(4) 0.028(3) -0.020(3) 0.001(3) -0.014(3)

loop_
_atom_type_symbol
_atom_type_description
_atom_type_scat_dispersion_real
_atom_type_scat_dispersion_imag
_atom_type_scat_source
C C 0.0181 0.0091 'International Tables Vol C Tables 4.2.6.8 and 6.1.1.4'
H H 0.0000 0.0000 'International Tables Vol C Tables 4.2.6.8 and 6.1.1.4'
Cu Cu -1.9646 0.5888 'International Tables Vol C Tables 4.2.6.8 and 6.1.1.4'
N N 0.0311 0.0180 'International Tables Vol C Tables 4.2.6.8 and 6.1.1.4'
O O 0.0492 0.0322 'International Tables Vol C Tables 4.2.6.8 and 6.1.1.4'

loop_
_geom_angle_atom_site_label_1
_geom_angle_atom_site_label_2
_geom_angle_atom_site_label_3
_geom_angle
O1 Cu1 O2 91.3(2)
O1 Cu1 N1 93.1(2)
O1 Cu1 N2 169.9(2)
O2 Cu1 N1 169.4(2)
O2 Cu1 N2 92.9(2)
N2 Cu1 N1 84.4(2)
C13 O1 Cu1 127.5(4)
C28 O2 Cu1 127.5(4)
C1 N1 Cu1 113.3(4)
C7 N1 Cu1 124.1(5)
C7 N1 C1 122.6(6)
C6 N2 Cu1 112.9(4)
C22 N2 Cu1 123.7(5)
C22 N2 C6 123.4(6)
N1 C1 H1 107.2
N1 C1 C2 116.9(5)
N1 C1 C6 107.5(5)
C2 C1 H1 107.2
C2 C1 C6 110.4(5)
C6 C1 H1 107.2
C1 C2 H2A 109.7
C1 C2 H2B 109.7
C1 C2 C3 109.9(6)
H2A C2 H2B 108.2
C3 C2 H2A 109.7
C3 C2 H2B 109.7
C2 C3 H3A 109.2
C2 C3 H3B 109.2
C2 C3 C4 112.2(5)
H3A C3 H3B 107.9
C4 C3 H3A 109.2
C4 C3 H3B 109.2
C3 C4 H4A 109.1
C3 C4 H4B 109.1
H4A C4 H4B 107.9
C5 C4 C3 112.3(6)
C5 C4 H4A 109.1
C5 C4 H4B 109.1
C4 C5 H5A 109.8
C4 C5 H5B 109.8
H5A C5 H5B 108.3
C6 C5 C4 109.2(6)
C6 C5 H5A 109.8
C6 C5 H5B 109.8
N2 C6 C1 107.6(5)
N2 C6 C5 117.5(5)
N2 C6 H6 106.9
C1 C6 H6 106.9
C5 C6 C1 110.5(5)
C5 C6 H6 106.9
N1 C7 H7 117.2
N1 C7 C8 125.5(7)
C8 C7 H7 117.2
C7 C8 C13 122.0(7)
C9 C8 C7 116.5(6)
C9 C8 C13 120.8(6)
C8 C9 H9 118.6
C10 C9 C8 122.8(7)
C10 C9 H9 118.6
C9 C10 C11 116.9(7)
C9 C10 C14 124.3(7)
C11 C10 C14 118.6(6)
C10 C11 H11 117.9
C12 C11 C10 124.2(6)
C12 C11 H11 117.9
C11 C12 C13 118.0(6)
C11 C12 C18 121.3(6)
C13 C12 C18 120.5(6)
O1 C13 C8 123.4(6)
O1 C13 C12 119.5(6)
C8 C13 C12 117.0(7)
C10 C14 C15 111.1(6)
C10 C14 C17 109.4(6)
C15 C14 C17 107.4(6)
C16 C14 C10 109.8(6)
C16 C14 C15 109.3(7)
C16 C14 C17 109.8(6)
C14 C15 H15A 109.5
C14 C15 H15B 109.5
C14 C15 H15C 109.5
H15A C15 H15B 109.5
H15A C15 H15C 109.5
H15B C15 H15C 109.5
C14 C16 H16A 109.5
C14 C16 H16B 109.5
C14 C16 H16C 109.5
H16A C16 H16B 109.5
H16A C16 H16C 109.5
H16B C16 H16C 109.5
C14 C17 H17A 109.5
C14 C17 H17B 109.5
C14 C17 H17C 109.5
H17A C17 H17B 109.5
H17A C17 H17C 109.5
H17B C17 H17C 109.5
C12 C18 C19 111.4(6)
C20 C18 C12 112.7(5)
C20 C18 C19 107.5(6)
C20 C18 C21 109.2(6)
C21 C18 C12 108.5(5)
C21 C18 C19 107.4(5)
C18 C19 H19A 109.5
C18 C19 H19B 109.5
C18 C19 H19C 109.5
H19A C19 H19B 109.5
H19A C19 H19C 109.5
H19B C19 H19C 109.5
C18 C20 H20A 109.5
C18 C20 H20B 109.5
C18 C20 H20C 109.5
H20A C20 H20B 109.5
H20A C20 H20C 109.5
H20B C20 H20C 109.5
C18 C21 H21A 109.5
C18 C21 H21B 109.5
C18 C21 H21C 109.5
H21A C21 H21B 109.5
H21A C21 H21C 109.5
H21B C21 H21C 109.5
N2 C22 H22 117.0
N2 C22 C23 126.1(7)
C23 C22 H22 117.0
C22 C23 C28 122.6(7)
C24 C23 C22 116.9(6)
C24 C23 C28 119.7(6)
C23 C24 H24 118.6
C25 C24 C23 122.8(7)
C25 C24 H24 118.6
C24 C25 C26 117.2(7)
C24 C25 C29 123.5(6)
C26 C25 C29 119.1(6)
C25 C26 H26 117.9
C27 C26 C25 124.3(6)
C27 C26 H26 117.9
C26 C27 C28 117.9(6)
C26 C27 C33 121.4(6)
C28 C27 C33 120.4(6)
O2 C28 C23 122.5(6)
O2 C28 C27 119.6(6)
C23 C28 C27 117.9(7)
C25 C29 C30 109.7(6)
C31 C29 C25 111.6(6)
C31 C29 C30 107.2(6)
C32 C29 C25 109.5(6)
C32 C29 C30 109.7(6)
C32 C29 C31 109.0(6)
C29 C30 H30A 109.5
C29 C30 H30B 109.5
C29 C30 H30C 109.5
H30A C30 H30B 109.5
H30A C30 H30C 109.5
H30B C30 H30C 109.5
C29 C31 H31A 109.5
C29 C31 H31B 109.5
C29 C31 H31C 109.5
H31A C31 H31B 109.5
H31A C31 H31C 109.5
H31B C31 H31C 109.5
C29 C32 H32A 109.5
C29 C32 H32B 109.5
C29 C32 H32C 109.5
H32A C32 H32B 109.5
H32A C32 H32C 109.5
H32B C32 H32C 109.5
C27 C33 C35 111.9(6)
C34 C33 C27 111.8(5)
C34 C33 C35 107.4(6)
C36 C33 C27 109.0(5)
C36 C33 C34 109.1(6)
C36 C33 C35 107.6(6)
C33 C34 H34A 109.5
C33 C34 H34B 109.5
C33 C34 H34C 109.5
H34A C34 H34B 109.5
H34A C34 H34C 109.5
H34B C34 H34C 109.5
C33 C35 H35A 109.5
C33 C35 H35B 109.5
C33 C35 H35C 109.5
H35A C35 H35B 109.5
H35A C35 H35C 109.5
H35B C35 H35C 109.5
C33 C36 H36A 109.5
C33 C36 H36B 109.5
C33 C36 H36C 109.5
H36A C36 H36B 109.5
H36A C36 H36C 109.5
H36B C36 H36C 109.5
O101 Cu10 N101 94.4(2)
O101 Cu10 N102 161.79(19)
O102 Cu10 O101 91.8(2)
O102 Cu10 N101 162.0(2)
O102 Cu10 N102 94.3(2)
N101 Cu10 N102 84.9(2)
C113 O101 Cu10 127.4(4)
C128 O102 Cu10 127.8(4)
C101 N101 Cu10 111.2(4)
C107 N101 Cu10 125.7(4)
C107 N101 C101 123.1(5)
C106 N102 Cu10 110.9(4)
C122 N102 Cu10 125.4(4)
C122 N102 C106 123.7(5)
N101 C101 H101 107.5
N101 C101 C102 116.3(5)
N101 C101 C106 105.2(5)
C102 C101 H101 107.5
C106 C101 H101 107.5
C106 C101 C102 112.6(5)
C101 C102 H10A 109.9
C101 C102 H10B 109.9
C101 C102 C103 109.0(5)
H10A C102 H10B 108.3
C103 C102 H10A 109.9
C103 C102 H10B 109.9
C102 C103 H10C 109.4
C102 C103 H10D 109.4
H10C C103 H10D 108.0
C104 C103 C102 111.1(5)
C104 C103 H10C 109.4
C104 C103 H10D 109.4
C103 C104 H10E 109.4
C103 C104 H10F 109.4
C103 C104 C105 111.3(6)
H10E C104 H10F 108.0
C105 C104 H10E 109.4
C105 C104 H10F 109.4
C104 C105 H10G 109.9
C104 C105 H10H 109.9
H10G C105 H10H 108.3
C106 C105 C104 109.0(6)
C106 C105 H10G 109.9
C106 C105 H10H 109.9
N102 C106 C101 105.2(4)
N102 C106 C105 116.1(5)
N102 C106 H106 107.4
C101 C106 C105 112.8(5)
C101 C106 H106 107.4
C105 C106 H106 107.4
N101 C107 H107 117.6
N101 C107 C108 124.7(6)
C108 C107 H107 117.6
C109 C108 C107 115.2(6)
C113 C108 C107 124.2(7)
C113 C108 C109 120.3(6)
C108 C109 H109 119.6
C110 C109 C108 120.8(6)
C110 C109 H109 119.6
C109 C110 C111 117.0(7)
C109 C110 C114 122.9(6)
C111 C110 C114 120.0(6)
C110 C111 H111 117.1
C112 C111 C110 125.8(6)
C112 C111 H111 117.1
C111 C112 C113 116.6(6)
C111 C112 C118 122.3(6)
C113 C112 C118 121.0(7)
O101 C113 C108 122.8(6)
O101 C113 C112 117.9(6)
C108 C113 C112 119.3(7)
C110 C114 C117 109.9(6)
C115 C114 C110 112.8(6)
C115 C114 C116 107.7(6)
C115 C114 C117 108.3(7)
C116 C114 C110 108.8(6)
C116 C114 C117 109.3(6)
C114 C115 H11A 109.5
C114 C115 H11B 109.5
C114 C115 H11C 109.5
H11A C115 H11B 109.5
H11A C115 H11C 109.5
H11B C115 H11C 109.5
C114 C116 H11D 109.5
C114 C116 H11E 109.5
C114 C116 H11F 109.5
H11D C116 H11E 109.5
H11D C116 H11F 109.5
H11E C116 H11F 109.5
C114 C117 H11G 109.5
C114 C117 H11H 109.5
C114 C117 H11I 109.5
H11G C117 H11H 109.5
H11G C117 H11I 109.5
H11H C117 H11I 109.5
C112 C118 C121 111.7(5)
C119 C118 C112 112.5(6)
C119 C118 C120 107.6(6)
C119 C118 C121 107.1(6)
C120 C118 C112 109.1(5)
C120 C118 C121 108.7(7)
C118 C119 H11J 109.5
C118 C119 H11K 109.5
C118 C119 H11L 109.5
H11J C119 H11K 109.5
H11J C119 H11L 109.5
H11K C119 H11L 109.5
C118 C120 H12A 109.5
C118 C120 H12B 109.5
C118 C120 H12C 109.5
H12A C120 H12B 109.5
H12A C120 H12C 109.5
H12B C120 H12C 109.5
C118 C121 H12D 109.5
C118 C121 H12E 109.5
C118 C121 H12F 109.5
H12D C121 H12E 109.5
H12D C121 H12F 109.5
H12E C121 H12F 109.5
N102 C122 H122 117.3
N102 C122 C123 125.4(6)
C123 C122 H122 117.3
C124 C123 C122 116.0(6)
C124 C123 C128 120.0(6)
C128 C123 C122 123.6(7)
C123 C124 H124 118.9
C125 C124 C123 122.2(6)
C125 C124 H124 118.9
C124 C125 C126 116.1(6)
C124 C125 C129 123.6(6)
C126 C125 C129 120.3(6)
C125 C126 H126 117.4
C127 C126 C125 125.1(6)
C127 C126 H126 117.4
C126 C127 C128 117.6(6)
C126 C127 C133 121.9(6)
C128 C127 C133 120.5(6)
O102 C128 C123 122.6(6)
O102 C128 C127 118.5(6)
C123 C128 C127 118.8(7)
C130 C129 C125 108.6(6)
C131 C129 C125 109.6(6)
C131 C129 C130 108.9(5)
C132 C129 C125 111.6(6)
C132 C129 C130 108.3(5)
C132 C129 C131 109.8(7)
C129 C130 H13A 109.5
C129 C130 H13B 109.5
C129 C130 H13C 109.5
H13A C130 H13B 109.5
H13A C130 H13C 109.5
H13B C130 H13C 109.5
C129 C131 H13D 109.5
C129 C131 H13E 109.5
C129 C131 H13F 109.5
H13D C131 H13E 109.5
H13D C131 H13F 109.5
H13E C131 H13F 109.5
C129 C132 H13G 109.5
C129 C132 H13H 109.5
C129 C132 H13I 109.5
H13G C132 H13H 109.5
H13G C132 H13I 109.5
H13H C132 H13I 109.5
C134 C133 C127 108.2(5)
C135 C133 C127 111.7(5)
C135 C133 C134 109.6(6)
C136 C133 C127 111.8(6)
C136 C133 C134 107.7(6)
C136 C133 C135 107.8(6)
C133 C134 H13J 109.5
C133 C134 H13K 109.5
C133 C134 H13L 109.5
H13J C134 H13K 109.5
H13J C134 H13L 109.5
H13K C134 H13L 109.5
C133 C135 H13M 109.5
C133 C135 H13N 109.5
C133 C135 H13O 109.5
H13M C135 H13N 109.5
H13M C135 H13O 109.5
H13N C135 H13O 109.5
C133 C136 H13P 109.5
C133 C136 H13Q 109.5
C133 C136 H13R 109.5
H13P C136 H13Q 109.5
H13P C136 H13R 109.5
H13Q C136 H13R 109.5

loop_
_geom_bond_atom_site_label_1
_geom_bond_atom_site_label_2
_geom_bond_distance
Cu1 O1 1.900(5)
Cu1 O2 1.910(5)
Cu1 N1 1.940(6)
Cu1 N2 1.935(6)
O1 C13 1.300(9)
O2 C28 1.308(9)
N1 C1 1.468(8)
N1 C7 1.292(10)
N2 C6 1.472(8)
N2 C22 1.284(10)
C1 H1 1.0000
C1 C2 1.524(9)
C1 C6 1.529(7)
C2 H2A 0.9900
C2 H2B 0.9900
C2 C3 1.528(10)
C3 H3A 0.9900
C3 H3B 0.9900
C3 C4 1.537(9)
C4 H4A 0.9900
C4 H4B 0.9900
C4 C5 1.530(9)
C5 H5A 0.9900
C5 H5B 0.9900
C5 C6 1.521(9)
C6 H6 1.0000
C7 H7 0.9500
C7 C8 1.440(10)
C8 C9 1.401(11)
C8 C13 1.440(10)
C9 H9 0.9500
C9 C10 1.361(10)
C10 C11 1.414(10)
C10 C14 1.535(10)
C11 H11 0.9500
C11 C12 1.400(10)
C12 C13 1.447(10)
C12 C18 1.538(9)
C14 C15 1.539(10)
C14 C16 1.518(11)
C14 C17 1.549(9)
C15 H15A 0.9800
C15 H15B 0.9800
C15 H15C 0.9800
C16 H16A 0.9800
C16 H16B 0.9800
C16 H16C 0.9800
C17 H17A 0.9800
C17 H17B 0.9800
C17 H17C 0.9800
C18 C19 1.542(10)
C18 C20 1.536(9)
C18 C21 1.536(10)
C19 H19A 0.9800
C19 H19B 0.9800
C19 H19C 0.9800
C20 H20A 0.9800
C20 H20B 0.9800
C20 H20C 0.9800
C21 H21A 0.9800
C21 H21B 0.9800
C21 H21C 0.9800
C22 H22 0.9500
C22 C23 1.427(10)
C23 C24 1.421(11)
C23 C28 1.433(10)
C24 H24 0.9500
C24 C25 1.352(10)
C25 C26 1.407(10)
C25 C29 1.548(10)
C26 H26 0.9500
C26 C27 1.395(11)
C27 C28 1.438(9)
C27 C33 1.541(9)
C29 C30 1.552(9)
C29 C31 1.537(10)
C29 C32 1.532(10)
C30 H30A 0.9800
C30 H30B 0.9800
C30 H30C 0.9800
C31 H31A 0.9800
C31 H31B 0.9800
C31 H31C 0.9800
C32 H32A 0.9800
C32 H32B 0.9800
C32 H32C 0.9800
C33 C34 1.540(10)
C33 C35 1.542(9)
C33 C36 1.528(10)
C34 H34A 0.9800
C34 H34B 0.9800
C34 H34C 0.9800
C35 H35A 0.9800
C35 H35B 0.9800
C35 H35C 0.9800
C36 H36A 0.9800
C36 H36B 0.9800
C36 H36C 0.9800
Cu10 O101 1.889(5)
Cu10 O102 1.882(5)
Cu10 N101 1.920(5)
Cu10 N102 1.926(5)
O101 C113 1.328(9)
O102 C128 1.326(9)
N101 C101 1.482(7)
N101 C107 1.296(9)
N102 C106 1.481(7)
N102 C122 1.292(9)
C101 H101 1.0000
C101 C102 1.533(9)
C101 C106 1.518(9)
C102 H10A 0.9900
C102 H10B 0.9900
C102 C103 1.540(9)
C103 H10C 0.9900
C103 H10D 0.9900
C103 C104 1.514(10)
C104 H10E 0.9900
C104 H10F 0.9900
C104 C105 1.536(9)
C105 H10G 0.9900
C105 H10H 0.9900
C105 C106 1.523(8)
C106 H106 1.0000
C107 H107 0.9500
C107 C108 1.443(10)
C108 C109 1.436(10)
C108 C113 1.405(10)
C109 H109 0.9500
C109 C110 1.378(10)
C110 C111 1.395(10)
C110 C114 1.538(10)
C111 H111 0.9500
C111 C112 1.384(11)
C112 C113 1.439(10)
C112 C118 1.535(10)
C114 C115 1.526(11)
C114 C116 1.533(9)
C114 C117 1.551(10)
C115 H11A 0.9800
C115 H11B 0.9800
C115 H11C 0.9800
C116 H11D 0.9800
C116 H11E 0.9800
C116 H11F 0.9800
C117 H11G 0.9800
C117 H11H 0.9800
C117 H11I 0.9800
C118 C119 1.530(10)
C118 C120 1.533(10)
C118 C121 1.554(10)
C119 H11J 0.9800
C119 H11K 0.9800
C119 H11L 0.9800
C120 H12A 0.9800
C120 H12B 0.9800
C120 H12C 0.9800
C121 H12D 0.9800
C121 H12E 0.9800
C121 H12F 0.9800
C122 H122 0.9500
C122 C123 1.440(10)
C123 C124 1.413(11)
C123 C128 1.419(10)
C124 H124 0.9500
C124 C125 1.380(10)
C125 C126 1.416(10)
C125 C129 1.545(10)
C126 H126 0.9500
C126 C127 1.377(10)
C127 C128 1.435(9)
C127 C133 1.545(9)
C129 C130 1.545(9)
C129 C131 1.528(10)
C129 C132 1.523(10)
C130 H13A 0.9800
C130 H13B 0.9800
C130 H13C 0.9800
C131 H13D 0.9800
C131 H13E 0.9800
C131 H13F 0.9800
C132 H13G 0.9800
C132 H13H 0.9800
C132 H13I 0.9800
C133 C134 1.541(10)
C133 C135 1.535(9)
C133 C136 1.533(9)
C134 H13J 0.9800
C134 H13K 0.9800
C134 H13L 0.9800
C135 H13M 0.9800
C135 H13N 0.9800
C135 H13O 0.9800
C136 H13P 0.9800
C136 H13Q 0.9800
C136 H13R 0.9800

loop_
_geom_torsion_atom_site_label_1
_geom_torsion_atom_site_label_2
_geom_torsion_atom_site_label_3
_geom_torsion_atom_site_label_4
_geom_torsion
Cu1 O1 C13 C8 -1.0(9)
Cu1 O1 C13 C12 177.8(4)
Cu1 O2 C28 C23 -2.0(9)
Cu1 O2 C28 C27 176.9(4)
Cu1 N1 C1 C2 -156.2(4)
Cu1 N1 C1 C6 -31.5(6)
Cu1 N1 C7 C8 -15.1(9)
Cu1 N2 C6 C1 -32.9(5)
Cu1 N2 C6 C5 -158.3(4)
Cu1 N2 C22 C23 -17.1(9)
N1 C1 C2 C3 -179.0(5)
N1 C1 C6 N2 40.4(6)
N1 C1 C6 C5 169.8(5)
N1 C7 C8 C9 -175.4(6)
N1 C7 C8 C13 -5.6(10)
N2 C22 C23 C24 -173.8(6)
N2 C22 C23 C28 -4.7(10)
C1 N1 C7 C8 164.9(6)
C1 C2 C3 C4 -53.5(8)
C2 C1 C6 N2 169.0(5)
C2 C1 C6 C5 -61.6(6)
C2 C3 C4 C5 53.0(8)
C3 C4 C5 C6 -54.8(7)
C4 C5 C6 N2 -177.1(5)
C4 C5 C6 C1 59.0(7)
C6 N2 C22 C23 161.9(6)
C6 C1 C2 C3 57.7(7)
C7 N1 C1 C2 23.7(8)
C7 N1 C1 C6 148.5(6)
C7 C8 C9 C10 168.3(6)
C7 C8 C13 O1 14.4(10)
C7 C8 C13 C12 -164.4(6)
C8 C9 C10 C11 -1.1(9)
C8 C9 C10 C14 -176.8(6)
C9 C8 C13 O1 -176.2(6)
C9 C8 C13 C12 5.0(9)
C9 C10 C11 C12 0.3(10)
C9 C10 C14 C15 3.3(9)
C9 C10 C14 C16 -117.7(7)
C9 C10 C14 C17 121.8(7)
C10 C11 C12 C13 3.2(9)
C10 C11 C12 C18 -172.1(6)
C11 C10 C14 C15 -172.3(6)
C11 C10 C14 C16 66.7(8)
C11 C10 C14 C17 -53.8(8)
C11 C12 C13 O1 175.5(6)
C11 C12 C13 C8 -5.6(9)
C11 C12 C18 C19 -2.6(8)
C11 C12 C18 C20 -123.5(7)
C11 C12 C18 C21 115.5(7)
C13 C8 C9 C10 -1.6(10)
C13 C12 C18 C19 -177.8(6)
C13 C12 C18 C20 61.3(8)
C13 C12 C18 C21 -59.7(7)
C14 C10 C11 C12 176.3(6)
C18 C12 C13 O1 -9.1(9)
C18 C12 C13 C8 169.7(6)
C22 N2 C6 C1 148.0(6)
C22 N2 C6 C5 22.6(8)
C22 C23 C24 C25 167.5(6)
C22 C23 C28 O2 15.1(10)
C22 C23 C28 C27 -163.8(6)
C23 C24 C25 C26 -0.9(10)
C23 C24 C25 C29 -176.9(6)
C24 C23 C28 O2 -176.1(6)
C24 C23 C28 C27 4.9(9)
C24 C25 C26 C27 0.5(10)
C24 C25 C29 C30 123.8(7)
C24 C25 C29 C31 5.1(9)
C24 C25 C29 C32 -115.7(7)
C25 C26 C27 C28 2.7(10)
C25 C26 C27 C33 -171.5(6)
C26 C25 C29 C30 -52.1(8)
C26 C25 C29 C31 -170.8(6)
C26 C25 C29 C32 68.4(8)
C26 C27 C28 O2 175.8(6)
C26 C27 C28 C23 -5.2(9)
C26 C27 C33 C34 -124.5(7)
C26 C27 C33 C35 -4.0(9)
C26 C27 C33 C36 114.8(7)
C28 C23 C24 C25 -1.9(10)
C28 C27 C33 C34 61.5(8)
C28 C27 C33 C35 -178.0(6)
C28 C27 C33 C36 -59.2(8)
C29 C25 C26 C27 176.7(6)
C33 C27 C28 O2 -10.0(9)
C33 C27 C28 C23 169.0(6)
Cu10 O101 C113 C108 11.0(9)
Cu10 O101 C113 C112 -167.4(4)
Cu10 O102 C128 C123 11.4(9)
Cu10 O102 C128 C127 -166.2(4)
Cu10 N101 C101 C102 -165.1(4)
Cu10 N101 C101 C106 -39.8(5)
Cu10 N101 C107 C108 5.2(9)
Cu10 N102 C106 C101 -40.1(5)
Cu10 N102 C106 C105 -165.5(4)
Cu10 N102 C122 C123 5.0(9)
O101 Cu10 O102 C128 -169.7(6)
O102 Cu10 O101 C113 -169.3(6)
N101 Cu10 O101 C113 -6.1(6)
N101 Cu10 O102 C128 80.0(9)
N101 C101 C102 C103 175.3(5)
N101 C101 C106 N102 50.3(5)
N101 C101 C106 C105 177.8(5)
N101 C107 C108 C109 173.1(6)
N101 C107 C108 C113 -1.2(10)
N102 Cu10 O101 C113 80.9(9)
N102 Cu10 O102 C128 -6.8(6)
N102 C122 C123 C124 172.2(6)
N102 C122 C123 C128 -1.3(10)
C101 N101 C107 C108 -172.9(5)
C101 C102 C103 C104 -56.6(7)
C102 C101 C106 N102 177.9(5)
C102 C101 C106 C105 -54.6(6)
C102 C103 C104 C105 59.8(8)
C103 C104 C105 C106 -57.2(7)
C104 C105 C106 N102 176.0(5)
C104 C105 C106 C101 54.4(6)
C106 N102 C122 C123 -173.2(6)
C106 C101 C102 C103 53.9(7)
C107 N101 C101 C102 13.2(8)
C107 N101 C101 C106 138.6(5)
C107 C108 C109 C110 -173.5(6)
C107 C108 C113 O101 -7.3(10)
C107 C108 C113 C112 171.1(6)
C108 C109 C110 C111 0.0(9)
C108 C109 C110 C114 176.9(6)
C109 C108 C113 O101 178.7(6)
C109 C108 C113 C112 -2.9(10)
C109 C110 C111 C112 1.1(10)
C109 C110 C114 C115 -1.8(9)
C109 C110 C114 C116 -121.2(7)
C109 C110 C114 C117 119.2(7)
C110 C111 C112 C113 -3.0(10)
C110 C111 C112 C118 173.9(6)
C111 C110 C114 C115 175.0(6)
C111 C110 C114 C116 55.6(8)
C111 C110 C114 C117 -64.1(8)
C111 C112 C113 O101 -177.7(6)
C111 C112 C113 C108 3.8(9)
C111 C112 C118 C119 2.8(9)
C111 C112 C118 C120 -116.4(7)
C111 C112 C118 C121 123.3(7)
C113 C108 C109 C110 1.0(10)
C113 C112 C118 C119 179.6(6)
C113 C112 C118 C120 60.3(8)
C113 C112 C118 C121 -59.9(8)
C114 C110 C111 C112 -175.9(6)
C118 C112 C113 O101 5.3(9)
C118 C112 C113 C108 -173.1(6)
C122 N102 C106 C101 138.3(6)
C122 N102 C106 C105 12.9(8)
C122 C123 C124 C125 -171.8(6)
C122 C123 C128 O102 -7.2(10)
C122 C123 C128 C127 170.4(6)
C123 C124 C125 C126 -1.6(10)
C123 C124 C125 C129 177.4(6)
C124 C123 C128 O102 179.5(6)
C124 C123 C128 C127 -2.9(10)
C124 C125 C126 C127 2.3(10)
C124 C125 C129 C130 -126.4(7)
C124 C125 C129 C131 114.8(7)
C124 C125 C129 C132 -7.1(9)
C125 C126 C127 C128 -3.3(10)
C125 C126 C127 C133 174.1(6)
C126 C125 C129 C130 52.6(8)
C126 C125 C129 C131 -66.3(8)
C126 C125 C129 C132 171.9(6)
C126 C127 C128 O102 -178.8(6)
C126 C127 C128 C123 3.5(9)
C126 C127 C133 C134 -115.8(7)
C126 C127 C133 C135 123.5(7)
C126 C127 C133 C136 2.6(9)
C128 C123 C124 C125 2.0(10)
C128 C127 C133 C134 61.5(8)
C128 C127 C133 C135 -59.2(8)
C128 C127 C133 C136 180.0(6)
C129 C125 C126 C127 -176.7(6)
C133 C127 C128 O102 3.7(9)
C133 C127 C128 C123 -174.0(6)

loop_
_twin_individual_id
_twin_individual_mass_fraction_refined
_oxdiff_twin_reflns_isolated
_oxdiff_twin_reflns_overlapped
_twin_individual_twin_lattice_type
_twin_individual_twin_matrix_11
_twin_individual_twin_matrix_12
_twin_individual_twin_matrix_13
_twin_individual_twin_matrix_21
_twin_individual_twin_matrix_22
_twin_individual_twin_matrix_23
_twin_individual_twin_matrix_31
_twin_individual_twin_matrix_32
_twin_individual_twin_matrix_33
1 0.8241(7) 25018 5816 ref 1.0000 0.0000 0.0000 0.0000 1.0000 0.0000 0.0000 0.0000 1.0000
2 0.1759(7) 25253 5816 nmt -1.0004 0.0003 0.0001 -0.5629 0.9534 0.0932 -0.2815 0.9754 -0.9531
